data_7049917
loop_
_publ_author_name
'Biggs, George S.'
'O'Neill, Michael J'
'Carames Mendez, Pablo'
'Scrase, Thomas G.'
'Lin, Yulu'
'Bin-Maarof, Amzar Muzani'
'Bond, Andrew D.'
'Boss, Sally R.'
'Barker, Paul D.'

_publ_section_title
;
 Use of a fluorinated probe to quantitatively monitor amino acid binding
 preferences of ruthenium(ii) arene complexes.
;
_journal_issue 20
_journal_name_full 'Dalton transactions (Cambridge, England : 2003)'
_journal_page_first 6910
_journal_page_last 6920
_journal_paper_doi 10.1039/c8dt05159c
_journal_volume 48
_journal_year 2019
_chemical_formula_moiety 'C22 H24 N2 F2 Ru Cl +, F6 P -'
_chemical_formula_sum 'C22 H24 Cl F8 N2 P Ru'
_chemical_formula_weight 635.92
_space_group_crystal_system triclinic
_space_group_IT_number 2
_space_group_name_Hall '-P 1'
_space_group_name_H-M_alt 'P -1'
_symmetry_space_group_name_Hall '-P 1'
_symmetry_space_group_name_H-M 'P -1'
_atom_sites_solution_hydrogens geom
_audit_creation_method SHELXL-2018/1
_audit_update_record
;
2018-09-13 deposited with the CCDC.    2019-04-15 downloaded from the CCDC.
;
_cell_angle_alpha 103.1690(11)
_cell_angle_beta 94.0286(11)
_cell_angle_gamma 103.4380(10)
_cell_formula_units_Z 2
_cell_length_a 8.4825(3)
_cell_length_b 11.8360(4)
_cell_length_c 12.4837(4)
_cell_measurement_reflns_used 9882
_cell_measurement_temperature 180(2)
_cell_measurement_theta_max 67.19
_cell_measurement_theta_min 3.97
_cell_volume 1176.89(7)
_computing_cell_refinement 'SAINT (Bruker, 2016)'
_computing_data_collection 'APEX3 (Bruker, 2016)'
_computing_data_reduction SAINT
_computing_molecular_graphics 'Mercury (Macrae et al., 2008)'
_computing_publication_material SHELXL
_computing_structure_refinement 'SHELXL (Sheldrick, 2015)'
_computing_structure_solution 'SHELXT (Sheldrick, 2015)'
_diffrn_ambient_temperature 180(2)
_diffrn_measured_fraction_theta_full 0.988
_diffrn_measured_fraction_theta_max 0.988
_diffrn_measurement_device_type 'Bruker D8-QUEST PHOTON-100'
_diffrn_measurement_method '\w and \f-scans'
_diffrn_radiation_type CuK\a
_diffrn_radiation_wavelength 1.54178
_diffrn_reflns_av_R_equivalents 0.0253
_diffrn_reflns_av_unetI/netI 0.0244
_diffrn_reflns_Laue_measured_fraction_full 0.988
_diffrn_reflns_Laue_measured_fraction_max 0.988
_diffrn_reflns_limit_h_max 10
_diffrn_reflns_limit_h_min -10
_diffrn_reflns_limit_k_max 14
_diffrn_reflns_limit_k_min -13
_diffrn_reflns_limit_l_max 14
_diffrn_reflns_limit_l_min -14
_diffrn_reflns_number 12913
_diffrn_reflns_point_group_measured_fraction_full 0.988
_diffrn_reflns_point_group_measured_fraction_max 0.988
_diffrn_reflns_theta_full 67.184
_diffrn_reflns_theta_max 67.184
_diffrn_reflns_theta_min 3.667
_diffrn_source 'Incoatec I\mS Cu microsource'
_exptl_absorpt_coefficient_mu 7.808
_exptl_absorpt_correction_T_max 0.7528
_exptl_absorpt_correction_T_min 0.5592
_exptl_absorpt_correction_type multi-scan
_exptl_absorpt_process_details 'SADABS (Bruker, 2014)'
_exptl_crystal_colour orange
_exptl_crystal_density_diffrn 1.795
_exptl_crystal_description plate
_exptl_crystal_F_000 636
_exptl_crystal_size_max 0.180
_exptl_crystal_size_mid 0.120
_exptl_crystal_size_min 0.060
_refine_diff_density_max 0.661
_refine_diff_density_min -0.616
_refine_diff_density_rms 0.070
_refine_ls_extinction_method none
_refine_ls_goodness_of_fit_ref 1.078
_refine_ls_hydrogen_treatment constr
_refine_ls_matrix_type full
_refine_ls_number_parameters 360
_refine_ls_number_reflns 4156
_refine_ls_number_restraints 34
_refine_ls_restrained_S_all 1.089
_refine_ls_R_factor_all 0.0249
_refine_ls_R_factor_gt 0.0237
_refine_ls_shift/su_max 0.000
_refine_ls_shift/su_mean 0.000
_refine_ls_structure_factor_coef Fsqd
_refine_ls_weighting_details 'w=1/[\s^2^(Fo^2^)+(0.0250P)^2^+1.2956P] where P=(Fo^2^+2Fc^2^)/3'
_refine_ls_weighting_scheme calc
_refine_ls_wR_factor_gt 0.0590
_refine_ls_wR_factor_ref 0.0598
_reflns_Friedel_coverage 0.000
_reflns_number_gt 3998
_reflns_number_total 4156
_reflns_threshold_expression 'I > 2\s(I)'
_cod_data_source_file c8dt05159c2.cif
_cod_data_source_block 4
_cod_depositor_comments 'Adding full bibliography for 7049914--7049924.cif.'
_cod_database_code 7049917
_cambridge_user_name 'Amzar Muzani bin Maarof'
_cambridge_user_crsid amb254
_cambridge_supervisor_name 'Paul Barker'
_cambridge_supervisor_crsid pdb30
_cambridge_crystallographer_name 'Andrew Bond'
_cambridge_crystallographer_crsid adb29
_cambridge_sample_id AMB-021
_cambridge_data_id PB_B1_0009
_shelx_space_group_comment
;
The symmetry employed for this shelxl refinement is uniquely defined
by the following loop, which should always be used as a source of
symmetry information in preference to the above space-group names.
They are only intended as comments.
;
_shelx_estimated_absorpt_t_min 0.334
_shelx_estimated_absorpt_t_max 0.652

loop_
_space_group_symop_operation_xyz
'x, y, z'
'-x, -y, -z'

loop_
_atom_site_label
_atom_site_type_symbol
_atom_site_fract_x
_atom_site_fract_y
_atom_site_fract_z
_atom_site_U_iso_or_equiv
_atom_site_adp_type
_atom_site_occupancy
_atom_site_site_symmetry_order
_atom_site_calc_flag
_atom_site_refinement_flags_posn
_atom_site_refinement_flags_adp
_atom_site_refinement_flags_occupancy
_atom_site_disorder_assembly
_atom_site_disorder_group
Ru1 Ru 0.37616(2) 0.70569(2) 0.75556(2) 0.01750(7) Uani 1 1 d . . . . .
Cl1 Cl 0.15963(8) 0.60289(6) 0.60921(5) 0.03593(16) Uani 1 1 d . . . . .
F1 F 0.4655(2) 0.26947(14) 0.75823(16) 0.0457(4) Uani 1 1 d . . . . .
F2 F 0.6494(3) 0.96115(17) 0.47735(16) 0.0533(5) Uani 1 1 d . . . . .
N1 N 0.4762(2) 0.55742(17) 0.71185(16) 0.0214(4) Uani 1 1 d . . . . .
N2 N 0.5274(2) 0.74689(18) 0.63532(16) 0.0224(4) Uani 1 1 d . . . . .
C1 C 0.4285(3) 0.4551(2) 0.7437(2) 0.0271(5) Uani 1 1 d . . . . .
H1 H 0.333620 0.441303 0.779947 0.032 Uiso 1 1 calc R U . . .
C2 C 0.5169(3) 0.3698(2) 0.7240(2) 0.0302(6) Uani 1 1 d . . . . .
C3 C 0.6540(3) 0.3850(2) 0.6716(2) 0.0306(6) Uani 1 1 d . . . . .
H3 H 0.716185 0.327141 0.660874 0.037 Uiso 1 1 calc R U . . .
C4 C 0.6976(3) 0.4880(2) 0.6352(2) 0.0284(5) Uani 1 1 d . . . . .
H4 H 0.790286 0.501567 0.596827 0.034 Uiso 1 1 calc R U . . .
C5 C 0.6061(3) 0.5720(2) 0.65456(19) 0.0220(5) Uani 1 1 d . . . . .
C6 C 0.6339(3) 0.6787(2) 0.61038(19) 0.0221(5) Uani 1 1 d . . . . .
C7 C 0.7527(3) 0.7052(2) 0.5419(2) 0.0301(6) Uani 1 1 d . . . . .
H7 H 0.826290 0.656043 0.525685 0.036 Uiso 1 1 calc R U . . .
C8 C 0.7633(4) 0.8034(3) 0.4978(2) 0.0362(6) Uani 1 1 d . . . . .
H8 H 0.845791 0.825524 0.453252 0.043 Uiso 1 1 calc R U . . .
C9 C 0.6491(4) 0.8671(2) 0.5213(2) 0.0338(6) Uani 1 1 d . . . . .
C10 C 0.5319(3) 0.8386(2) 0.5881(2) 0.0301(6) Uani 1 1 d . . . . .
H10 H 0.453388 0.884115 0.600967 0.036 Uiso 1 1 calc R U . . .
C11 C 0.2247(3) 0.8232(2) 0.8343(2) 0.0306(6) Uani 1 1 d . . . . .
C12 C 0.1965(3) 0.7183(2) 0.8768(2) 0.0275(5) Uani 1 1 d . . . . .
C13 C 0.3285(3) 0.6871(2) 0.92614(19) 0.0237(5) Uani 1 1 d . . . . .
C14 C 0.4930(3) 0.7544(2) 0.92737(19) 0.0229(5) Uani 1 1 d . . . . .
C15 C 0.5218(3) 0.8596(2) 0.8877(2) 0.0266(5) Uani 1 1 d . . . . .
C16 C 0.3862(4) 0.8948(2) 0.8419(2) 0.0293(6) Uani 1 1 d . . . . .
C17 C 0.0823(5) 0.8567(4) 0.7825(3) 0.0596(10) Uani 1 1 d . . . . .
H17A H 0.042702 0.911278 0.839392 0.089 Uiso 1 1 calc R U . . .
H17B H -0.005680 0.784056 0.750156 0.089 Uiso 1 1 calc R U . . .
H17C H 0.117242 0.896481 0.724249 0.089 Uiso 1 1 calc R U . . .
C18 C 0.0263(4) 0.6395(3) 0.8690(3) 0.0498(9) Uani 1 1 d . . . . .
H18A H -0.010037 0.651582 0.942576 0.075 Uiso 1 1 calc R U . . .
H18B H 0.026963 0.555160 0.841422 0.075 Uiso 1 1 calc R U . . .
H18C H -0.048451 0.660480 0.817849 0.075 Uiso 1 1 calc R U . . .
C19 C 0.2966(5) 0.5835(3) 0.9805(3) 0.0457(8) Uani 1 1 d . . . . .
H19A H 0.256790 0.608315 1.051765 0.069 Uiso 1 1 calc R U . . .
H19B H 0.398217 0.559724 0.992952 0.069 Uiso 1 1 calc R U . . .
H19C H 0.214149 0.515471 0.932110 0.069 Uiso 1 1 calc R U . . .
C20 C 0.6340(4) 0.7130(3) 0.9711(3) 0.0422(7) Uani 1 1 d . . . . .
H20A H 0.643587 0.731160 1.052242 0.063 Uiso 1 1 calc R U . . .
H20B H 0.735324 0.754592 0.948602 0.063 Uiso 1 1 calc R U . . .
H20C H 0.614706 0.626221 0.940817 0.063 Uiso 1 1 calc R U . . .
C21 C 0.6925(4) 0.9364(3) 0.8934(3) 0.0483(8) Uani 1 1 d . . . . .
H21A H 0.696405 1.020406 0.927464 0.072 Uiso 1 1 calc R U . . .
H21B H 0.722919 0.929115 0.818274 0.072 Uiso 1 1 calc R U . . .
H21C H 0.769237 0.909675 0.938096 0.072 Uiso 1 1 calc R U . . .
C22 C 0.4165(6) 1.0092(3) 0.8036(3) 0.0568(10) Uani 1 1 d . . . . .
H22A H 0.411657 1.076041 0.865198 0.085 Uiso 1 1 calc R U . . .
H22B H 0.332701 1.000619 0.742048 0.085 Uiso 1 1 calc R U . . .
H22C H 0.524679 1.025231 0.778831 0.085 Uiso 1 1 calc R U . . .
P1 P 0.96650(9) 0.19358(6) 0.77612(6) 0.03435(17) Uani 1 1 d D . . . .
F11 F 1.0708(6) 0.3213(3) 0.8468(3) 0.0841(16) Uani 0.782(7) 1 d D . P A 1
F12 F 0.8716(5) 0.0599(3) 0.7129(2) 0.0657(11) Uani 0.782(7) 1 d D . P A 1
F13 F 0.8026(4) 0.2191(4) 0.8128(4) 0.0740(14) Uani 0.782(7) 1 d D . P A 1
F14 F 1.1308(4) 0.1603(5) 0.7434(3) 0.0688(12) Uani 0.782(7) 1 d D . P A 1
F13A F 0.7761(11) 0.1483(16) 0.7378(14) 0.086(6) Uani 0.218(7) 1 d D U P A 2
F11A F 0.936(3) 0.3231(10) 0.8298(10) 0.087(5) Uani 0.218(7) 1 d D U P A 2
F14A F 1.1514(10) 0.2502(18) 0.7813(15) 0.087(6) Uani 0.218(7) 1 d D U P A 2
F12A F 0.984(3) 0.0792(12) 0.6936(11) 0.101(6) Uani 0.218(7) 1 d D U P A 2
F15 F 0.9486(3) 0.2409(2) 0.66732(18) 0.0634(6) Uani 1 1 d D . . . .
F16 F 0.9864(2) 0.14609(18) 0.88500(16) 0.0544(5) Uani 1 1 d D . . . .

loop_
_atom_site_aniso_label
_atom_site_aniso_U_11
_atom_site_aniso_U_22
_atom_site_aniso_U_33
_atom_site_aniso_U_23
_atom_site_aniso_U_13
_atom_site_aniso_U_12
Ru1 0.01954(10) 0.01727(10) 0.01763(10) 0.00365(7) 0.00574(7) 0.00821(7)
Cl1 0.0269(3) 0.0472(4) 0.0261(3) -0.0053(3) -0.0006(2) 0.0099(3)
F1 0.0532(11) 0.0240(8) 0.0696(12) 0.0210(8) 0.0199(9) 0.0162(7)
F2 0.0737(13) 0.0514(11) 0.0544(11) 0.0372(9) 0.0294(10) 0.0248(10)
N1 0.0223(10) 0.0209(10) 0.0216(10) 0.0025(8) 0.0058(8) 0.0087(8)
N2 0.0252(10) 0.0231(10) 0.0199(10) 0.0040(8) 0.0052(8) 0.0089(8)
C1 0.0305(13) 0.0198(12) 0.0323(13) 0.0061(10) 0.0097(11) 0.0081(10)
C2 0.0372(15) 0.0204(12) 0.0338(14) 0.0063(10) 0.0033(11) 0.0100(11)
C3 0.0332(14) 0.0305(14) 0.0311(13) 0.0026(11) 0.0032(11) 0.0192(11)
C4 0.0265(13) 0.0349(14) 0.0266(13) 0.0046(11) 0.0066(10) 0.0157(11)
C5 0.0213(11) 0.0255(12) 0.0179(11) 0.0010(9) 0.0028(9) 0.0080(10)
C6 0.0219(12) 0.0260(12) 0.0173(11) 0.0023(9) 0.0020(9) 0.0073(9)
C7 0.0266(13) 0.0397(15) 0.0267(13) 0.0084(11) 0.0096(11) 0.0117(11)
C8 0.0358(15) 0.0455(17) 0.0298(14) 0.0143(12) 0.0158(12) 0.0074(13)
C9 0.0454(16) 0.0326(14) 0.0271(13) 0.0144(11) 0.0093(12) 0.0090(12)
C10 0.0401(15) 0.0303(14) 0.0266(13) 0.0115(11) 0.0113(11) 0.0153(12)
C11 0.0345(14) 0.0355(14) 0.0249(12) -0.0019(11) 0.0035(11) 0.0242(12)
C12 0.0231(12) 0.0336(14) 0.0237(12) -0.0012(10) 0.0100(10) 0.0091(11)
C13 0.0323(13) 0.0218(12) 0.0189(11) 0.0052(9) 0.0105(10) 0.0087(10)
C14 0.0250(12) 0.0273(13) 0.0171(11) 0.0018(9) 0.0026(9) 0.0118(10)
C15 0.0297(13) 0.0229(12) 0.0227(12) 0.0002(10) 0.0094(10) 0.0014(10)
C16 0.0507(16) 0.0187(12) 0.0211(12) 0.0027(10) 0.0081(11) 0.0154(11)
C17 0.058(2) 0.070(2) 0.058(2) 0.0030(18) -0.0092(17) 0.048(2)
C18 0.0241(14) 0.066(2) 0.0465(18) -0.0024(16) 0.0133(13) -0.0006(14)
C19 0.072(2) 0.0306(15) 0.0392(16) 0.0153(13) 0.0204(16) 0.0123(15)
C20 0.0388(16) 0.0551(19) 0.0382(16) 0.0104(14) -0.0013(13) 0.0257(14)
C21 0.0381(17) 0.0454(18) 0.0469(18) 0.0019(14) 0.0133(14) -0.0102(14)
C22 0.115(3) 0.0254(15) 0.0369(17) 0.0108(13) 0.0200(19) 0.0263(18)
P1 0.0292(4) 0.0339(4) 0.0409(4) 0.0104(3) 0.0100(3) 0.0075(3)
F11 0.120(4) 0.0335(16) 0.073(2) 0.0092(14) 0.002(2) -0.0228(19)
F12 0.089(3) 0.0442(16) 0.0444(16) 0.0002(12) -0.0049(15) -0.0070(17)
F13 0.062(2) 0.118(3) 0.081(3) 0.054(3) 0.044(2) 0.063(2)
F14 0.053(2) 0.106(3) 0.083(2) 0.058(2) 0.0373(17) 0.049(2)
F13A 0.050(6) 0.109(11) 0.090(10) 0.061(9) -0.016(6) -0.025(6)
F11A 0.146(14) 0.052(7) 0.061(7) -0.005(5) -0.006(8) 0.042(8)
F14A 0.031(5) 0.107(12) 0.133(12) 0.081(11) -0.002(6) -0.007(6)
F12A 0.160(15) 0.060(8) 0.113(10) 0.029(7) 0.029(10) 0.080(10)
F15 0.0666(13) 0.0864(15) 0.0648(13) 0.0434(12) 0.0240(11) 0.0449(12)
F16 0.0556(11) 0.0559(12) 0.0467(11) 0.0202(9) 0.0058(9) -0.0023(9)

loop_
_atom_type_symbol
_atom_type_description
_atom_type_scat_dispersion_real
_atom_type_scat_dispersion_imag
_atom_type_scat_source
C C 0.0181 0.0091 'International Tables Vol C Tables 4.2.6.8 and 6.1.1.4'
H H 0.0000 0.0000 'International Tables Vol C Tables 4.2.6.8 and 6.1.1.4'
N N 0.0311 0.0180 'International Tables Vol C Tables 4.2.6.8 and 6.1.1.4'
F F 0.0727 0.0534 'International Tables Vol C Tables 4.2.6.8 and 6.1.1.4'
P P 0.2955 0.4335 'International Tables Vol C Tables 4.2.6.8 and 6.1.1.4'
Cl Cl 0.3639 0.7018 'International Tables Vol C Tables 4.2.6.8 and 6.1.1.4'
Ru Ru 0.0552 3.2960 'International Tables Vol C Tables 4.2.6.8 and 6.1.1.4'

loop_
_geom_angle_atom_site_label_1
_geom_angle_atom_site_label_2
_geom_angle_atom_site_label_3
_geom_angle
N1 Ru1 N2 75.93(8)
N1 Ru1 C14 92.65(8)
N2 Ru1 C14 116.80(9)
N1 Ru1 C15 116.51(9)
N2 Ru1 C15 93.27(8)
C14 Ru1 C15 37.65(9)
N1 Ru1 C11 160.69(10)
N2 Ru1 C11 123.29(9)
C14 Ru1 C11 80.44(9)
C15 Ru1 C11 67.87(10)
N1 Ru1 C12 123.09(9)
N2 Ru1 C12 160.89(9)
C14 Ru1 C12 67.76(9)
C15 Ru1 C12 80.05(9)
C11 Ru1 C12 37.64(10)
N1 Ru1 C16 153.64(9)
N2 Ru1 C16 96.54(9)
C14 Ru1 C16 67.89(9)
C15 Ru1 C16 37.77(10)
C11 Ru1 C16 37.13(10)
C12 Ru1 C16 67.25(10)
N1 Ru1 C13 96.79(8)
N2 Ru1 C13 154.03(9)
C14 Ru1 C13 37.73(9)
C15 Ru1 C13 67.34(9)
C11 Ru1 C13 66.78(9)
C12 Ru1 C13 36.56(10)
C16 Ru1 C13 78.86(9)
N1 Ru1 Cl1 87.47(6)
N2 Ru1 Cl1 88.61(6)
C14 Ru1 Cl1 153.84(7)
C15 Ru1 Cl1 155.69(7)
C11 Ru1 Cl1 90.92(7)
C12 Ru1 Cl1 90.36(7)
C16 Ru1 Cl1 117.93(7)
C13 Ru1 Cl1 116.28(7)
C1 N1 C5 118.8(2)
C1 N1 Ru1 124.73(16)
C5 N1 Ru1 116.25(16)
C10 N2 C6 118.7(2)
C10 N2 Ru1 125.13(17)
C6 N2 Ru1 116.06(16)
N1 C1 C2 120.2(2)
N1 C1 H1 119.9
C2 C1 H1 119.9
F1 C2 C3 119.8(2)
F1 C2 C1 118.1(2)
C3 C2 C1 122.2(2)
C2 C3 C4 117.1(2)
C2 C3 H3 121.5
C4 C3 H3 121.5
C3 C4 C5 119.9(2)
C3 C4 H4 120.0
C5 C4 H4 120.0
N1 C5 C4 121.7(2)
N1 C5 C6 114.4(2)
C4 C5 C6 123.8(2)
N2 C6 C7 121.7(2)
N2 C6 C5 114.7(2)
C7 C6 C5 123.6(2)
C8 C7 C6 119.8(2)
C8 C7 H7 120.1
C6 C7 H7 120.1
C9 C8 C7 116.7(2)
C9 C8 H8 121.6
C7 C8 H8 121.6
F2 C9 C8 119.5(2)
F2 C9 C10 118.0(3)
C8 C9 C10 122.4(2)
N2 C10 C9 120.6(2)
N2 C10 H10 119.7
C9 C10 H10 119.7
C16 C11 C12 119.9(2)
C16 C11 C17 120.4(3)
C12 C11 C17 119.7(3)
C16 C11 Ru1 71.82(14)
C12 C11 Ru1 71.40(13)
C17 C11 Ru1 129.3(2)
C13 C12 C11 120.0(2)
C13 C12 C18 118.8(3)
C11 C12 C18 121.2(3)
C13 C12 Ru1 72.40(14)
C11 C12 Ru1 70.96(14)
C18 C12 Ru1 128.70(19)
C12 C13 C14 120.4(2)
C12 C13 C19 119.7(2)
C14 C13 C19 119.9(2)
C12 C13 Ru1 71.04(14)
C14 C13 Ru1 68.98(13)
C19 C13 Ru1 134.62(18)
C15 C14 C13 119.8(2)
C15 C14 C20 120.5(2)
C13 C14 C20 119.7(2)
C15 C14 Ru1 71.84(14)
C13 C14 Ru1 73.30(13)
C20 C14 Ru1 126.78(18)
C14 C15 C16 119.7(2)
C14 C15 C21 121.3(3)
C16 C15 C21 119.0(3)
C14 C15 Ru1 70.51(13)
C16 C15 Ru1 72.11(14)
C21 C15 Ru1 130.13(19)
C11 C16 C15 120.0(2)
C11 C16 C22 120.3(3)
C15 C16 C22 119.7(3)
C11 C16 Ru1 71.06(14)
C15 C16 Ru1 70.12(13)
C22 C16 Ru1 132.43(19)
C11 C17 H17A 109.5
C11 C17 H17B 109.5
H17A C17 H17B 109.5
C11 C17 H17C 109.5
H17A C17 H17C 109.5
H17B C17 H17C 109.5
C12 C18 H18A 109.5
C12 C18 H18B 109.5
H18A C18 H18B 109.5
C12 C18 H18C 109.5
H18A C18 H18C 109.5
H18B C18 H18C 109.5
C13 C19 H19A 109.5
C13 C19 H19B 109.5
H19A C19 H19B 109.5
C13 C19 H19C 109.5
H19A C19 H19C 109.5
H19B C19 H19C 109.5
C14 C20 H20A 109.5
C14 C20 H20B 109.5
H20A C20 H20B 109.5
C14 C20 H20C 109.5
H20A C20 H20C 109.5
H20B C20 H20C 109.5
C15 C21 H21A 109.5
C15 C21 H21B 109.5
H21A C21 H21B 109.5
C15 C21 H21C 109.5
H21A C21 H21C 109.5
H21B C21 H21C 109.5
C16 C22 H22A 109.5
C16 C22 H22B 109.5
H22A C22 H22B 109.5
C16 C22 H22C 109.5
H22A C22 H22C 109.5
H22B C22 H22C 109.5
F14A P1 F12A 89.6(11)
F14A P1 F13A 162.9(7)
F12A P1 F13A 87.5(10)
F13 P1 F11 92.4(3)
F13 P1 F12 90.2(2)
F11 P1 F12 174.3(2)
F13 P1 F14 175.90(19)
F11 P1 F14 89.4(2)
F12 P1 F14 87.7(2)
F14A P1 F15 84.9(5)
F12A P1 F15 83.8(5)
F13 P1 F15 93.29(14)
F13A P1 F15 78.0(5)
F11 P1 F15 92.23(17)
F12 P1 F15 92.66(15)
F14 P1 F15 90.33(13)
F14A P1 F16 94.5(5)
F12A P1 F16 96.0(5)
F13 P1 F16 87.32(15)
F13A P1 F16 102.5(5)
F11 P1 F16 87.62(16)
F12 P1 F16 87.45(14)
F14 P1 F16 89.06(14)
F15 P1 F16 179.38(12)
F14A P1 F11A 91.2(10)
F12A P1 F11A 163.6(7)
F13A P1 F11A 86.9(9)
F15 P1 F11A 80.0(5)
F16 P1 F11A 100.3(5)

loop_
_geom_bond_atom_site_label_1
_geom_bond_atom_site_label_2
_geom_bond_distance
Ru1 N1 2.1021(19)
Ru1 N2 2.109(2)
Ru1 C14 2.188(2)
Ru1 C15 2.205(2)
Ru1 C11 2.222(2)
Ru1 C12 2.228(2)
Ru1 C16 2.232(2)
Ru1 C13 2.245(2)
Ru1 Cl1 2.3809(6)
F1 C2 1.341(3)
F2 C9 1.348(3)
N1 C1 1.343(3)
N1 C5 1.354(3)
N2 C10 1.342(3)
N2 C6 1.352(3)
C1 C2 1.381(4)
C1 H1 0.9500
C2 C3 1.369(4)
C3 C4 1.377(4)
C3 H3 0.9500
C4 C5 1.387(3)
C4 H4 0.9500
C5 C6 1.468(3)
C6 C7 1.393(3)
C7 C8 1.383(4)
C7 H7 0.9500
C8 C9 1.368(4)
C8 H8 0.9500
C9 C10 1.374(4)
C10 H10 0.9500
C11 C16 1.418(4)
C11 C12 1.435(4)
C11 C17 1.504(4)
C12 C13 1.403(4)
C12 C18 1.508(4)
C13 C14 1.434(4)
C13 C19 1.512(4)
C14 C15 1.418(4)
C14 C20 1.507(4)
C15 C16 1.436(4)
C15 C21 1.508(4)
C16 C22 1.509(4)
C17 H17A 0.9800
C17 H17B 0.9800
C17 H17C 0.9800
C18 H18A 0.9800
C18 H18B 0.9800
C18 H18C 0.9800
C19 H19A 0.9800
C19 H19B 0.9800
C19 H19C 0.9800
C20 H20A 0.9800
C20 H20B 0.9800
C20 H20C 0.9800
C21 H21A 0.9800
C21 H21B 0.9800
C21 H21C 0.9800
C22 H22A 0.9800
C22 H22B 0.9800
C22 H22C 0.9800
P1 F14A 1.546(8)
P1 F12A 1.547(8)
P1 F13 1.567(2)
P1 F13A 1.580(8)
P1 F11 1.583(3)
P1 F12 1.589(3)
P1 F14 1.590(3)
P1 F15 1.593(2)
P1 F16 1.5976(19)
P1 F11A 1.615(8)

loop_
_geom_torsion_atom_site_label_1
_geom_torsion_atom_site_label_2
_geom_torsion_atom_site_label_3
_geom_torsion_atom_site_label_4
_geom_torsion
C5 N1 C1 C2 3.9(4)
Ru1 N1 C1 C2 -170.76(19)
N1 C1 C2 F1 179.4(2)
N1 C1 C2 C3 -0.3(4)
F1 C2 C3 C4 177.9(2)
C1 C2 C3 C4 -2.3(4)
C2 C3 C4 C5 1.5(4)
C1 N1 C5 C4 -4.8(3)
Ru1 N1 C5 C4 170.34(18)
C1 N1 C5 C6 171.9(2)
Ru1 N1 C5 C6 -13.1(3)
C3 C4 C5 N1 2.0(4)
C3 C4 C5 C6 -174.2(2)
C10 N2 C6 C7 3.4(4)
Ru1 N2 C6 C7 -172.66(19)
C10 N2 C6 C5 -172.6(2)
Ru1 N2 C6 C5 11.4(3)
N1 C5 C6 N2 1.1(3)
C4 C5 C6 N2 177.6(2)
N1 C5 C6 C7 -174.8(2)
C4 C5 C6 C7 1.7(4)
N2 C6 C7 C8 -0.1(4)
C5 C6 C7 C8 175.6(2)
C6 C7 C8 C9 -2.5(4)
C7 C8 C9 F2 -177.6(3)
C7 C8 C9 C10 1.9(4)
C6 N2 C10 C9 -4.0(4)
Ru1 N2 C10 C9 171.6(2)
F2 C9 C10 N2 -179.0(2)
C8 C9 C10 N2 1.4(4)
C16 C11 C12 C13 0.3(4)
C17 C11 C12 C13 -179.4(2)
Ru1 C11 C12 C13 55.3(2)
C16 C11 C12 C18 -179.4(2)
C17 C11 C12 C18 0.9(4)
Ru1 C11 C12 C18 -124.4(2)
C16 C11 C12 Ru1 -55.0(2)
C17 C11 C12 Ru1 125.3(3)
C11 C12 C13 C14 -4.5(3)
C18 C12 C13 C14 175.2(2)
Ru1 C12 C13 C14 50.1(2)
C11 C12 C13 C19 174.1(2)
C18 C12 C13 C19 -6.2(4)
Ru1 C12 C13 C19 -131.2(2)
C11 C12 C13 Ru1 -54.7(2)
C18 C12 C13 Ru1 125.0(2)
C12 C13 C14 C15 5.8(3)
C19 C13 C14 C15 -172.8(2)
Ru1 C13 C14 C15 56.85(19)
C12 C13 C14 C20 -174.3(2)
C19 C13 C14 C20 7.1(3)
Ru1 C13 C14 C20 -123.3(2)
C12 C13 C14 Ru1 -51.1(2)
C19 C13 C14 Ru1 130.3(2)
C13 C14 C15 C16 -2.8(3)
C20 C14 C15 C16 177.3(2)
Ru1 C14 C15 C16 54.7(2)
C13 C14 C15 C21 176.6(2)
C20 C14 C15 C21 -3.2(4)
Ru1 C14 C15 C21 -125.8(2)
C13 C14 C15 Ru1 -57.56(19)
C20 C14 C15 Ru1 122.6(2)
C12 C11 C16 C15 2.6(4)
C17 C11 C16 C15 -177.6(2)
Ru1 C11 C16 C15 -52.2(2)
C12 C11 C16 C22 -176.4(2)
C17 C11 C16 C22 3.3(4)
Ru1 C11 C16 C22 128.7(2)
C12 C11 C16 Ru1 54.8(2)
C17 C11 C16 Ru1 -125.5(3)
C14 C15 C16 C11 -1.4(3)
C21 C15 C16 C11 179.2(2)
Ru1 C15 C16 C11 52.6(2)
C14 C15 C16 C22 177.7(2)
C21 C15 C16 C22 -1.8(4)
Ru1 C15 C16 C22 -128.3(2)
C14 C15 C16 Ru1 -54.0(2)
C21 C15 C16 Ru1 126.5(2)
